data_2215480
loop_
_publ_author_name
'Dutkiewicz, Grzegorz'
'Borowiak, Teresa'
'Pietraszkiewicz, Marek'
'Pietraszkiewicz, Oksana'

_publ_section_title
;
 Tetraammonium benzene-1,2,4,5-tetracarboxylate dihydrate
;
_journal_issue 10
_journal_name_full 'Acta Crystallographica Section E'
_journal_page_first o4101
_journal_paper_doi 10.1107/S1600536807045205
_journal_volume 63
_journal_year 2007
_chemical_formula_iupac '4 N H4 +, C10 H2 O8 4-, 2H2 O'
_chemical_formula_moiety '4 N H4 +, C10 H2 O8 4-, 2H2 O'
_chemical_formula_sum 'C10 H22 N4 O10'
_chemical_formula_weight 358.32
_chemical_name_systematic
;
Tetraammonium benzene-1,2,4,5-tetracarboxylate dihydrate
;
_space_group_IT_number 5
_space_group_name_Hall 'C 2y'
_symmetry_cell_setting monoclinic
_symmetry_space_group_name_Hall 'C 2y'
_symmetry_space_group_name_H-M 'C 1 2 1'
_atom_sites_solution_hydrogens difmap
_atom_sites_solution_primary direct
_atom_sites_solution_secondary difmap
_audit_creation_method SHELXL-97
_cell_angle_alpha 90.00
_cell_angle_beta 102.821(7)
_cell_angle_gamma 90.00
_cell_formula_units_Z 2
_cell_length_a 11.6054(10)
_cell_length_b 6.7122(6)
_cell_length_c 10.5718(8)
_cell_measurement_reflns_used 2581
_cell_measurement_temperature 130(2)
_cell_measurement_theta_max 29.05
_cell_measurement_theta_min 2.35
_cell_volume 802.99(12)
_computing_cell_refinement
;
CrysAlis RED (Oxford Diffraction, 2007)
;
_computing_data_collection
;
CrysAlis CCD (Oxford Diffraction, 2007)
;
_computing_data_reduction
;
CrysAlis RED (Oxford Diffraction, 2007)
;
_computing_molecular_graphics
;
Stereochemical Workstation (Siemens 1989); MERCURY (Macrae <i>et
al.</i>,  2006)
;
_computing_publication_material 'SHELXL97 (Sheldrick, 1997)'
_computing_structure_refinement 'SHELXL-97 (Sheldrick, 1997)'
_computing_structure_solution 'SHELXS-97 (Sheldrick, 1997)'
_diffrn_ambient_temperature 130(2)
_diffrn_detector_area_resol_mean 8.1929
_diffrn_measured_fraction_theta_full 0.995
_diffrn_measured_fraction_theta_max 0.936
_diffrn_measurement_device_type 'Kuma KM-4 CCD'
_diffrn_measurement_method \w-scan
_diffrn_radiation_monochromator graphite
_diffrn_radiation_source 'fine-focus sealed tube'
_diffrn_radiation_type MoK\a
_diffrn_radiation_wavelength 0.71073
_diffrn_reflns_av_R_equivalents 0.0109
_diffrn_reflns_av_sigmaI/netI 0.0117
_diffrn_reflns_limit_h_max 15
_diffrn_reflns_limit_h_min -15
_diffrn_reflns_limit_k_max 6
_diffrn_reflns_limit_k_min -9
_diffrn_reflns_limit_l_max 13
_diffrn_reflns_limit_l_min -14
_diffrn_reflns_number 3224
_diffrn_reflns_theta_full 26.00
_diffrn_reflns_theta_max 29.09
_diffrn_reflns_theta_min 3.53
_exptl_absorpt_coefficient_mu 0.133
_exptl_absorpt_correction_T_max 1.000
_exptl_absorpt_correction_T_min 0.972
_exptl_absorpt_correction_type multi-scan
_exptl_absorpt_process_details
;
[empirical absorption correction (CrysAlis RED; Oxford Diffraction,
2007)]
;
_exptl_crystal_colour colourless
_exptl_crystal_density_diffrn 1.482
_exptl_crystal_density_method 'not measured'
_exptl_crystal_description block
_exptl_crystal_F_000 380
_exptl_crystal_size_max 0.5
_exptl_crystal_size_mid 0.2
_exptl_crystal_size_min 0.1
_refine_diff_density_max 0.280
_refine_diff_density_min -0.202
_refine_ls_abs_structure_details '[Flack, H. D. (1983). Acta Cryst. A39, 876--881]'
_refine_ls_abs_structure_Flack 0.1(12)
_refine_ls_extinction_method none
_refine_ls_goodness_of_fit_ref 1.110
_refine_ls_hydrogen_treatment mixed
_refine_ls_matrix_type full
_refine_ls_number_parameters 147
_refine_ls_number_reflns 1088
_refine_ls_number_restraints 1
_refine_ls_restrained_S_all 1.109
_refine_ls_R_factor_all 0.0274
_refine_ls_R_factor_gt 0.0259
_refine_ls_shift/su_max 0.000
_refine_ls_shift/su_mean 0.000
_refine_ls_structure_factor_coef Fsqd
_refine_ls_weighting_details 'w=1/[\s^2^(Fo^2^)+(0.0551P)^2^+0.094P] where P=(Fo^2^+2Fc^2^)/3'
_refine_ls_weighting_scheme calc
_refine_ls_wR_factor_gt 0.0748
_refine_ls_wR_factor_ref 0.0758
_reflns_number_gt 1042
_reflns_number_total 1088
_reflns_threshold_expression I>2\s(I)
_cod_data_source_file gg2029.cif
_cod_data_source_block I
_cod_depositor_comments
;
The following automatic conversions were performed:
'_symmetry_cell_setting' value 'Monoclinic' changed to 'monoclinic'
according to '/home/saulius/struct/CIF-dictionaries/cif_core.dic'
dictionary named 'cif_core.dic' version 2.4.1 from 2010-06-29.

Automatic conversion script
Id: cif_fix_enum 1527 2010-12-29 10:47:43Z saulius 

The following automatic conversions were performed:

'_symmetry_cell_setting' value 'Monoclinic' changed to 'monoclinic'
according to /home/saulius/struct/CIF-dictionaries/cif_core.dic
dictionary named 'cif_core.dic' version 2.4.1 from 2010-06-29.

Automatic conversion script
Id: cif_fix_values 1715 2011-07-08 13:25:40Z adriana 
;
_cod_original_sg_symbol_H-M 'C 2'
_cod_database_code 2215480
_cod_database_fobs_code 2215480

loop_
_symmetry_equiv_pos_as_xyz
'x, y, z'
'-x, y, -z'
'x+1/2, y+1/2, z'
'-x+1/2, y+1/2, -z'

loop_
_atom_site_type_symbol
_atom_site_label
_atom_site_fract_x
_atom_site_fract_y
_atom_site_fract_z
_atom_site_U_iso_or_equiv
_atom_site_adp_type
_atom_site_calc_flag
_atom_site_refinement_flags
_atom_site_occupancy
C C1 0.71490(12) 0.5340(3) 0.39876(13) 0.0140(3) Uani d . 1
O O1 0.70464(10) 0.50819(19) 0.27848(11) 0.0194(3) Uani d . 1
O O2 0.81107(9) 0.5530(2) 0.47862(10) 0.0221(3) Uani d . 1
C C2 0.60214(11) 0.5412(3) 0.44879(12) 0.0124(3) Uani d . 1
C C3 0.61053(11) 0.5420(3) 0.58230(12) 0.0130(3) Uani d . 1
H H3 0.6911(17) 0.541(4) 0.6365(18) 0.014(4) Uiso d . 1
C C4 0.51014(12) 0.5424(2) 0.63515(13) 0.0122(3) Uani d . 1
C C5 0.53202(12) 0.5467(3) 0.78232(12) 0.0137(3) Uani d . 1
O O3 0.55778(11) 0.38518(19) 0.84174(11) 0.0187(3) Uani d . 1
O O4 0.53126(12) 0.71429(19) 0.83520(11) 0.0208(3) Uani d . 1
N N1 0.51699(11) 1.0495(3) 0.67757(12) 0.0167(3) Uani d . 1
H H11 0.444(2) 1.058(4) 0.619(2) 0.027(5) Uiso d . 1
H H12 0.519(2) 0.936(4) 0.726(2) 0.021(6) Uiso d . 1
H H13 0.580(2) 1.041(5) 0.632(2) 0.035(6) Uiso d . 1
H H14 0.531(2) 1.166(5) 0.733(3) 0.034(7) Uiso d . 1
N N2 0.68683(14) 0.7804(3) 0.07294(14) 0.0221(3) Uani d . 1
H H21 0.618(2) 0.744(5) -0.005(3) 0.038(7) Uiso d . 1
H H22 0.687(2) 0.701(5) 0.138(3) 0.037(7) Uiso d . 1
H H23 0.664(3) 0.901(6) 0.091(3) 0.041(8) Uiso d . 1
H H24 0.766(3) 0.775(6) 0.052(3) 0.066(10) Uiso d . 1
O O5 0.65381(12) 0.1966(2) 0.10908(16) 0.0304(3) Uani d . 1
H H51 0.6910 0.2740 0.1752 0.088(13) Uiso d R 1
H H52 0.5839 0.2424 0.1195 0.101(15) Uiso d R 1

loop_
_atom_site_aniso_label
_atom_site_aniso_U_11
_atom_site_aniso_U_22
_atom_site_aniso_U_33
_atom_site_aniso_U_12
_atom_site_aniso_U_13
_atom_site_aniso_U_23
C1 0.0131(6) 0.0137(6) 0.0161(6) 0.0009(6) 0.0050(5) 0.0016(7)
O1 0.0190(5) 0.0253(7) 0.0154(5) 0.0009(5) 0.0071(4) -0.0001(5)
O2 0.0127(5) 0.0342(7) 0.0191(5) -0.0008(6) 0.0032(4) -0.0011(6)
C2 0.0126(6) 0.0125(6) 0.0124(6) 0.0000(6) 0.0035(4) 0.0002(6)
C3 0.0121(6) 0.0145(6) 0.0120(6) -0.0003(6) 0.0016(4) 0.0007(6)
C4 0.0142(6) 0.0113(6) 0.0111(5) 0.0001(6) 0.0029(4) -0.0001(6)
C5 0.0119(6) 0.0178(7) 0.0111(6) -0.0006(6) 0.0019(4) -0.0003(6)
O3 0.0235(6) 0.0183(6) 0.0146(6) 0.0035(5) 0.0047(4) 0.0033(4)
O4 0.0325(7) 0.0166(6) 0.0129(5) -0.0024(5) 0.0039(4) -0.0018(5)
N1 0.0145(6) 0.0179(6) 0.0178(6) 0.0003(6) 0.0036(4) 0.0021(6)
N2 0.0292(8) 0.0211(7) 0.0164(6) -0.0028(6) 0.0059(6) 0.0008(6)
O5 0.0254(7) 0.0240(7) 0.0425(8) 0.0017(6) 0.0089(5) -0.0101(6)

loop_
_atom_type_symbol
_atom_type_description
_atom_type_scat_dispersion_real
_atom_type_scat_dispersion_imag
_atom_type_scat_source
C C 0.0033 0.0016 'International Tables Vol C Tables 4.2.6.8 and 6.1.1.4'
H H 0.0000 0.0000 'International Tables Vol C Tables 4.2.6.8 and 6.1.1.4'
O O 0.0106 0.0060 'International Tables Vol C Tables 4.2.6.8 and 6.1.1.4'
N N 0.0061 0.0033 'International Tables Vol C Tables 4.2.6.8 and 6.1.1.4'

loop_
_geom_angle_atom_site_label_1
_geom_angle_atom_site_label_2
_geom_angle_atom_site_label_3
_geom_angle_site_symmetry_1
_geom_angle_site_symmetry_3
_geom_angle
O1 C1 O2 . . 124.46(13)
O2 C1 C2 . . 118.18(12)
O1 C1 C2 . . 117.36(12)
C3 C2 C4 . 2_656 119.12(12)
C1 C2 C3 . . 118.79(12)
C4 C2 C1 2_656 . 122.08(11)
C2 C3 C4 . . 121.82(12)
C2 C3 H3 . . 115.8(11)
C4 C3 H3 . . 122.4(11)
C3 C4 C2 . 2_656 119.06(12)
C3 C4 C5 . . 116.35(11)
C2 C4 C5 2_656 . 124.58(12)
O3 C5 O4 . . 125.08(12)
O3 C5 C4 . . 117.55(15)
O4 C5 C4 . . 117.15(15)
H11 N1 H12 . . 109(2)
H11 N1 H13 . . 110.2(18)
H12 N1 H13 . . 108(2)
H11 N1 H14 . . 111(2)
H12 N1 H14 . . 110.7(18)
H13 N1 H14 . . 108(2)
H21 N2 H22 . . 110(2)
H21 N2 H23 . . 100(3)
H22 N2 H23 . . 109(3)
H21 N2 H24 . . 114(2)
H22 N2 H24 . . 108(3)
H23 N2 H24 . . 115(3)
H51 O5 H52 . . 90

loop_
_geom_bond_atom_site_label_1
_geom_bond_atom_site_label_2
_geom_bond_site_symmetry_2
_geom_bond_distance
C1 O1 . 1.2625(18)
C1 O2 . 1.2476(18)
C1 C2 . 1.5172(17)
C2 C3 . 1.3931(17)
C2 C4 2_656 1.4043(18)
C3 C4 . 1.3994(18)
C3 H3 . 0.98(2)
C4 C5 . 1.5202(17)
C5 O3 . 1.256(2)
C5 O4 . 1.257(2)
N1 H11 . 0.94(2)
N1 H12 . 0.91(3)
N1 H13 . 0.96(2)
N1 H14 . 0.97(3)
N2 H21 . 1.04(3)
N2 H22 . 0.87(3)
N2 H23 . 0.88(4)
N2 H24 . 0.99(4)
O5 H51 . 0.90
O5 H52 . 0.90

loop_
_geom_hbond_atom_site_label_D
_geom_hbond_atom_site_label_H
_geom_hbond_atom_site_label_A
_geom_hbond_site_symmetry_A
_geom_hbond_distance_DH
_geom_hbond_distance_HA
_geom_hbond_distance_DA
_geom_hbond_angle_DHA
N1 H11 O2 3_455 0.94(2) 1.88(2) 2.8114(16) 170(2)
N1 H12 O4 . 0.91(3) 1.87(3) 2.783(2) 175(2)
N1 H13 O2 4_656 0.96(2) 1.91(2) 2.8585(16) 171(2)
N1 H14 O3 1_565 0.97(3) 1.85(3) 2.819(2) 179(3)
N2 H21 O4 1_554 1.04(3) 1.78(3) 2.786(2) 163(2)
N2 H22 O1 . 0.87(3) 1.94(3) 2.811(2) 172(3)
N2 H23 O5 1_565 0.88(4) 2.00(4) 2.857(2) 162(3)
N2 H24 O5 4_655 0.99(4) 2.18(3) 3.003(2) 139(2)
N2 H24 O3 4_656 0.99(4) 2.23(3) 2.984(2) 132(3)
O5 H51 O1 . 0.90 1.90 2.7313(18) 153
O5 H52 O3 2_656 0.90 2.02 2.9102(18) 170

loop_
_geom_torsion_atom_site_label_1
_geom_torsion_atom_site_label_2
_geom_torsion_atom_site_label_3
_geom_torsion_atom_site_label_4
_geom_torsion_site_symmetry_1
_geom_torsion_site_symmetry_4
_geom_torsion
O2 C1 C2 C3 . . -8.4(2)
O1 C1 C2 C3 . . 171.32(16)
O2 C1 C2 C4 . 2_656 173.12(16)
O1 C1 C2 C4 . 2_656 -7.2(2)
C4 C2 C3 C4 2_656 . 0.5(2)
C1 C2 C3 C4 . . -178.02(16)
C2 C3 C4 C2 . 2_656 0.2(2)
C2 C3 C4 C5 . . -179.04(16)
C3 C4 C5 O3 . . -80.29(19)
C2 C4 C5 O3 2_656 . 100.51(18)
C3 C4 C5 O4 . . 94.68(18)
C2 C4 C5 O4 2_656 . -84.5(2)
